data_4313335
loop_
_publ_author_name
'Zengquan Qin'
'Michael C. Jennings'
'Richard J. Puddephatt'

_publ_section_title
;
 Self-Assembly in Palladium(II) and Platinum(II) Chemistry: The Biomimetic
 Approach
;
_journal_name_full 'Inorganic Chemistry'
_journal_page_first 1956
_journal_page_last 1965
_journal_paper_doi 10.1021/ic020322z
_journal_volume 42
_journal_year 2003
_chemical_formula_sum 'C44 H42 F6 N4 O9 P2 Pd S2'
_chemical_formula_weight 1117.28
_chemical_name_systematic
;
  ?
;
_space_group_IT_number 14
_symmetry_cell_setting monoclinic
_symmetry_space_group_name_Hall '-P 2ybc'
_symmetry_space_group_name_H-M 'P 1 21/c 1'
_atom_sites_solution_hydrogens geom
_atom_sites_solution_primary direct
_atom_sites_solution_secondary difmap
_audit_creation_method SHELXL-97
_cell_angle_alpha 90.00
_cell_angle_beta 95.419(2)
_cell_angle_gamma 90.00
_cell_formula_units_Z 4
_cell_length_a 19.0369(8)
_cell_length_b 11.8408(4)
_cell_length_c 21.9056(9)
_cell_measurement_temperature 200(2)
_cell_volume 4915.7(3)
_computing_cell_refinement 'Nonius DENZO'
_computing_data_collection 'Nonius COLLECT'
_computing_data_reduction 'Nonius DENZO'
_computing_molecular_graphics 'Bruker SHELXTL'
_computing_publication_material 'Bruker SHELXTL'
_computing_structure_refinement 'SHELXL-97 (Sheldrick, 1997)'
_computing_structure_solution 'SHELXS-97 (Sheldrick, 1990)'
_diffrn_ambient_temperature 200(2)
_diffrn_measured_fraction_theta_full 0.964
_diffrn_measured_fraction_theta_max 0.964
_diffrn_measurement_device_type 'Nonius Kappa-CCD'
_diffrn_measurement_method 'phi/omega scans'
_diffrn_radiation_monochromator graphite
_diffrn_radiation_source 'fine-focus sealed tube'
_diffrn_radiation_type MoK\a
_diffrn_radiation_wavelength 0.71073
_diffrn_reflns_av_R_equivalents 0.0580
_diffrn_reflns_av_sigmaI/netI 0.0838
_diffrn_reflns_limit_h_max 24
_diffrn_reflns_limit_h_min -24
_diffrn_reflns_limit_k_max 15
_diffrn_reflns_limit_k_min -13
_diffrn_reflns_limit_l_max 28
_diffrn_reflns_limit_l_min -28
_diffrn_reflns_number 26728
_diffrn_reflns_theta_full 27.48
_diffrn_reflns_theta_max 27.48
_diffrn_reflns_theta_min 2.69
_exptl_absorpt_coefficient_mu 0.607
_exptl_absorpt_correction_T_max 0.9145
_exptl_absorpt_correction_T_min 0.8022
_exptl_absorpt_correction_type integration
_exptl_crystal_colour colourless
_exptl_crystal_density_diffrn 1.510
_exptl_crystal_density_method 'not measured'
_exptl_crystal_description 'diamond plate'
_exptl_crystal_F_000 2272
_exptl_crystal_size_max 0.38
_exptl_crystal_size_mid 0.30
_exptl_crystal_size_min 0.15
_refine_diff_density_max 0.673
_refine_diff_density_min -0.761
_refine_diff_density_rms 0.075
_refine_ls_extinction_method none
_refine_ls_goodness_of_fit_ref 0.936
_refine_ls_hydrogen_treatment mixed
_refine_ls_matrix_type full
_refine_ls_number_parameters 637
_refine_ls_number_reflns 10882
_refine_ls_number_restraints 0
_refine_ls_restrained_S_all 0.936
_refine_ls_R_factor_all 0.0878
_refine_ls_R_factor_gt 0.0450
_refine_ls_shift/su_max 2.293
_refine_ls_shift/su_mean 0.102
_refine_ls_structure_factor_coef Fsqd
_refine_ls_weighting_details 'calc w=1/[\s^2^(Fo^2^)+(0.0637P)^2^+0.0000P] where P=(Fo^2^+2Fc^2^)/3'
_refine_ls_weighting_scheme calc
_refine_ls_wR_factor_gt 0.1099
_refine_ls_wR_factor_ref 0.1254
_reflns_number_gt 6513
_reflns_number_total 10882
_reflns_threshold_expression >2sigma(I)
_cod_data_source_file ic020322z_2.cif
_cod_data_source_block complex9a
_cod_depositor_comments
;
The following automatic conversions were performed:

'_symmetry_cell_setting' value 'Monoclinic' changed to 'monoclinic'
according to the built-in table from CIF Core dictionary named
'cif_core.dic' version 2.4.1 from 2010-06-29.

Automatic conversion script
Id: cif_fix_values 1646 2011-03-28 12:23:43Z adriana 
;
_cod_database_code 4313335

loop_
_symmetry_equiv_pos_as_xyz
'x, y, z'
'-x, y+1/2, -z+1/2'
'-x, -y, -z'
'x, -y-1/2, z-1/2'

loop_
_atom_site_label
_atom_site_type_symbol
_atom_site_fract_x
_atom_site_fract_y
_atom_site_fract_z
_atom_site_U_iso_or_equiv
_atom_site_adp_type
_atom_site_occupancy
_atom_site_symmetry_multiplicity
_atom_site_calc_flag
_atom_site_refinement_flags
_atom_site_disorder_assembly
_atom_site_disorder_group
Pd Pd -0.289484(11) 1.248196(19) 0.664116(12) 0.03343(9) Uani 1 1 d . . .
P1 P -0.31932(4) 1.30749(7) 0.75552(4) 0.0374(2) Uani 1 1 d . . .
P2 P -0.38269(4) 1.36605(7) 0.64902(4) 0.0376(2) Uani 1 1 d . . .
C1 C -0.40920(16) 1.3457(3) 0.72659(16) 0.0443(8) Uani 1 1 d . . .
H1A H -0.4262 1.4157 0.7450 0.053 Uiso 1 1 calc R . .
H1B H -0.4435 1.2835 0.7294 0.053 Uiso 1 1 calc R . .
C1A C -0.27817(11) 1.43652(15) 0.78338(11) 0.0414(8) Uani 1 1 d G . .
C1B C -0.30908(12) 1.4989(2) 0.82748(11) 0.0568(10) Uani 1 1 d G . .
H1BA H -0.3491 1.4700 0.8451 0.068 Uiso 1 1 calc R . .
C1C C -0.28139(16) 1.6034(2) 0.84581(11) 0.0741(13) Uani 1 1 d G . .
H1CA H -0.3025 1.6460 0.8760 0.089 Uiso 1 1 calc R . .
C1D C -0.22279(16) 1.64565(16) 0.82003(13) 0.0753(13) Uani 1 1 d G . .
H1DA H -0.2039 1.7171 0.8326 0.090 Uiso 1 1 calc R . .
C1E C -0.19189(12) 1.5833(2) 0.77592(13) 0.0702(12) Uani 1 1 d G . .
H1EA H -0.1518 1.6122 0.7583 0.084 Uiso 1 1 calc R . .
C1F C -0.21958(11) 1.4787(2) 0.75759(11) 0.0527(10) Uani 1 1 d G . .
H1FA H -0.1985 1.4361 0.7274 0.063 Uiso 1 1 calc R . .
C1G C -0.31749(12) 1.20705(18) 0.81693(10) 0.0437(8) Uani 1 1 d G . .
C1H C -0.25227(10) 1.1763(2) 0.84609(12) 0.0555(10) Uani 1 1 d G . .
H1HA H -0.2105 1.2117 0.8350 0.067 Uiso 1 1 calc R . .
C1I C -0.24814(12) 1.0939(2) 0.89147(12) 0.0704(12) Uani 1 1 d G . .
H1IA H -0.2036 1.0729 0.9114 0.084 Uiso 1 1 calc R . .
C1J C -0.30923(16) 1.0422(2) 0.90770(12) 0.0795(14) Uani 1 1 d G . .
H1JA H -0.3064 0.9859 0.9387 0.095 Uiso 1 1 calc R . .
C1K C -0.37446(12) 1.0729(2) 0.87854(13) 0.0761(13) Uani 1 1 d G . .
H1KA H -0.4162 1.0376 0.8896 0.091 Uiso 1 1 calc R . .
C1L C -0.37859(9) 1.1553(2) 0.83316(12) 0.0587(10) Uani 1 1 d G . .
H1LA H -0.4232 1.1763 0.8132 0.070 Uiso 1 1 calc R . .
C2A C -0.35514(12) 1.51027(15) 0.64267(12) 0.0431(8) Uani 1 1 d G . .
C2B C -0.39004(14) 1.5974(2) 0.66977(12) 0.0669(12) Uani 1 1 d G . .
H2BA H -0.4310 1.5817 0.6900 0.080 Uiso 1 1 calc R . .
C2C C -0.36506(19) 1.70744(18) 0.66730(14) 0.0983(19) Uani 1 1 d G . .
H2CA H -0.3889 1.7670 0.6858 0.118 Uiso 1 1 calc R . .
C2D C -0.30519(19) 1.73039(16) 0.63773(16) 0.103(2) Uani 1 1 d G . .
H2DA H -0.2881 1.8056 0.6360 0.124 Uiso 1 1 calc R . .
C2E C -0.27029(14) 1.6433(2) 0.61062(15) 0.0885(17) Uani 1 1 d G . .
H2EA H -0.2294 1.6590 0.5904 0.106 Uiso 1 1 calc R . .
C2F C -0.29527(12) 1.5332(2) 0.61310(12) 0.0588(10) Uani 1 1 d G . .
H2FA H -0.2714 1.4737 0.5946 0.071 Uiso 1 1 calc R . .
C2G C -0.45621(10) 1.3405(2) 0.59312(10) 0.0428(8) Uani 1 1 d G . .
C2H C -0.44572(11) 1.3487(2) 0.53133(11) 0.0682(12) Uani 1 1 d G . .
H2HA H -0.4001 1.3653 0.5195 0.082 Uiso 1 1 calc R . .
C2I C -0.50194(16) 1.3324(2) 0.48692(9) 0.0819(14) Uani 1 1 d G . .
H2IA H -0.4948 1.3380 0.4447 0.098 Uiso 1 1 calc R . .
C2J C -0.56864(13) 1.3080(2) 0.50429(13) 0.0709(13) Uani 1 1 d G . .
H2JA H -0.6071 1.2969 0.4739 0.085 Uiso 1 1 calc R . .
C2K C -0.57913(9) 1.2998(2) 0.56608(15) 0.0700(12) Uani 1 1 d G . .
H2KA H -0.6247 1.2832 0.5780 0.084 Uiso 1 1 calc R . .
C2L C -0.52292(12) 1.3161(2) 0.61049(10) 0.0569(10) Uani 1 1 d G . .
H2LA H -0.5301 1.3105 0.6527 0.068 Uiso 1 1 calc R . .
N11 N -0.20996(13) 1.1332(2) 0.69500(13) 0.0391(6) Uani 1 1 d . . .
C12 C -0.14169(16) 1.1542(3) 0.69149(16) 0.0436(8) Uani 1 1 d . . .
H12A H -0.1281 1.2285 0.6813 0.052 Uiso 1 1 calc R . .
C13 C -0.08979(17) 1.0732(3) 0.70198(16) 0.0441(8) Uani 1 1 d . . .
C14 C -0.1109(2) 0.9667(3) 0.71827(19) 0.0583(10) Uani 1 1 d . . .
H14A H -0.0768 0.9085 0.7257 0.070 Uiso 1 1 calc R . .
C15 C -0.1806(2) 0.9447(3) 0.7237(2) 0.0617(11) Uani 1 1 d . . .
H15A H -0.1949 0.8721 0.7362 0.074 Uiso 1 1 calc R . .
C16 C -0.22964(18) 1.0290(3) 0.71094(17) 0.0497(9) Uani 1 1 d . . .
H16A H -0.2782 1.0133 0.7134 0.060 Uiso 1 1 calc R . .
C17 C -0.01355(17) 1.1047(3) 0.69701(18) 0.0525(10) Uani 1 1 d . . .
H17A H -0.0117 1.1706 0.6694 0.063 Uiso 1 1 calc R . .
H17B H 0.0085 1.1269 0.7380 0.063 Uiso 1 1 calc R . .
N18 N 0.02620(14) 1.0124(3) 0.67369(14) 0.0577(9) Uani 1 1 d . . .
H18A H 0.0508 0.9682 0.7000 0.069 Uiso 1 1 calc R . .
C19 C 0.02693(18) 0.9921(4) 0.61423(19) 0.0553(10) Uani 1 1 d . . .
O20 O -0.00504(14) 1.0467(3) 0.57337(13) 0.0686(8) Uani 1 1 d . . .
N21 N -0.27097(13) 1.2018(2) 0.57389(12) 0.0372(6) Uani 1 1 d . . .
C22 C -0.20975(17) 1.2322(3) 0.55251(16) 0.0393(8) Uani 1 1 d . . .
H22A H -0.1814 1.2876 0.5744 0.047 Uiso 1 1 calc R . .
C23 C -0.18649(16) 1.1866(3) 0.50041(16) 0.0406(8) Uani 1 1 d . . .
C24 C -0.22938(19) 1.1090(3) 0.46811(18) 0.0581(10) Uani 1 1 d . . .
H24A H -0.2151 1.0759 0.4317 0.070 Uiso 1 1 calc R . .
C25 C -0.29288(19) 1.0796(3) 0.48883(19) 0.0627(11) Uani 1 1 d . . .
H25A H -0.3231 1.0272 0.4665 0.075 Uiso 1 1 calc R . .
C26 C -0.31245(17) 1.1268(3) 0.54224(17) 0.0497(9) Uani 1 1 d . . .
H26A H -0.3561 1.1058 0.5568 0.060 Uiso 1 1 calc R . .
C27 C -0.11611(18) 1.2232(3) 0.48094(19) 0.0525(10) Uani 1 1 d . . .
H27A H -0.1240 1.2810 0.4483 0.063 Uiso 1 1 calc R . .
H27B H -0.0882 1.2586 0.5163 0.063 Uiso 1 1 calc R . .
N28 N -0.07573(14) 1.1302(3) 0.45830(14) 0.0526(8) Uani 1 1 d . . .
H28A H -0.0517 1.0860 0.4850 0.063 Uiso 1 1 calc R . .
C29 C -0.07380(17) 1.1093(3) 0.39852(19) 0.0527(10) Uani 1 1 d . . .
O30 O -0.10594(13) 1.1617(2) 0.35669(12) 0.0622(7) Uani 1 1 d . . .
F31 F -0.53664(14) 0.8835(2) 0.61901(16) 0.1136(11) Uani 1 1 d . . .
F32 F -0.51844(17) 1.0397(3) 0.57463(15) 0.1190(11) Uani 1 1 d . . .
F33 F -0.43826(13) 0.9152(2) 0.58346(12) 0.0807(7) Uani 1 1 d . . .
C34 C -0.4888(2) 0.9641(3) 0.6113(2) 0.0660(12) Uani 1 1 d . . .
S35 S -0.45553(5) 1.02315(8) 0.68524(5) 0.0512(3) Uani 1 1 d . . .
O36 O -0.39932(13) 1.0926(2) 0.66872(14) 0.0733(9) Uani 1 1 d . . .
O37 O -0.43542(18) 0.9273(2) 0.72179(15) 0.0859(10) Uani 1 1 d . . .
O38 O -0.51406(13) 1.0839(2) 0.70539(14) 0.0692(8) Uani 1 1 d . . .
F41 F 0.0188(4) 0.1058(10) 0.0932(4) 0.162(4) Uani 0.60 1 d P A 1
F42 F -0.0034(13) -0.0714(19) 0.0608(9) 0.127(6) Uani 0.60 1 d P A 1
F43 F 0.0632(7) -0.0510(12) 0.1445(8) 0.096(3) Uani 0.60 1 d P A 1
C44 C 0.0056(8) 0.0041(14) 0.1088(7) 0.090(4) Uani 0.60 1 d P A 1
S45 S -0.07710(12) -0.0032(2) 0.14396(11) 0.0606(6) Uani 0.60 1 d P A 1
O46 O -0.0870(3) -0.1173(5) 0.1590(3) 0.0857(19) Uani 0.60 1 d P A 1
O47 O -0.1315(9) 0.0333(16) 0.1006(9) 0.106(5) Uani 0.60 1 d P A 1
O48 O -0.0662(10) 0.0564(15) 0.1959(9) 0.085(5) Uani 0.60 1 d P A 1
F51 F 0.0511(13) -0.025(2) 0.1487(13) 0.178(12) Uani 0.40 1 d P B 2
F52 F -0.0376(7) -0.1530(7) 0.1397(6) 0.153(4) Uani 0.40 1 d P B 2
F53 F 0.010(2) -0.052(3) 0.0596(11) 0.145(13) Uani 0.40 1 d P B 2
C54 C -0.0052(12) -0.0581(16) 0.1184(9) 0.076(6) Uani 0.40 1 d P B 2
S55 S -0.05862(19) 0.0595(3) 0.13800(18) 0.0638(9) Uani 0.40 1 d P B 2
O56 O -0.0270(8) 0.1527(8) 0.1109(6) 0.121(4) Uani 0.40 1 d P B 2
O57 O -0.1178(15) 0.051(3) 0.0998(11) 0.126(12) Uani 0.40 1 d P B 2
O58 O -0.0511(14) 0.0782(19) 0.2044(11) 0.062(5) Uani 0.40 1 d P B 2
C61 C 0.1468(4) 0.3527(6) -0.0467(4) 0.189(4) Uani 1 1 d . . .
H61A H 0.1809 0.4049 -0.0623 0.283 Uiso 1 1 calc R . .
H61B H 0.1083 0.3958 -0.0313 0.283 Uiso 1 1 calc R . .
H61C H 0.1278 0.3027 -0.0799 0.283 Uiso 1 1 calc R . .
C62 C 0.1820(4) 0.2850(7) 0.0030(4) 0.127(3) Uani 1 1 d . . .
C63 C 0.1372(5) 0.2054(10) 0.0319(4) 0.224(5) Uani 1 1 d . . .
H63A H 0.1653 0.1654 0.0649 0.337 Uiso 1 1 calc R . .
H63B H 0.1174 0.1509 0.0014 0.337 Uiso 1 1 calc R . .
H63C H 0.0988 0.2464 0.0490 0.337 Uiso 1 1 calc R . .
O64 O 0.2425(3) 0.2891(4) 0.0187(2) 0.1409(18) Uani 1 1 d . . .

loop_
_atom_site_aniso_label
_atom_site_aniso_U_11
_atom_site_aniso_U_22
_atom_site_aniso_U_33
_atom_site_aniso_U_23
_atom_site_aniso_U_13
_atom_site_aniso_U_12
Pd 0.02768(13) 0.03908(15) 0.03394(15) -0.00349(11) 0.00508(10) 0.00230(10)
P1 0.0321(4) 0.0457(5) 0.0344(5) -0.0043(4) 0.0028(4) 0.0026(4)
P2 0.0323(4) 0.0435(5) 0.0365(5) -0.0050(4) 0.0015(4) 0.0050(3)
C1 0.0387(18) 0.055(2) 0.039(2) -0.0056(17) 0.0048(16) 0.0032(15)
C1A 0.0437(19) 0.0424(18) 0.037(2) -0.0024(16) -0.0037(16) 0.0042(15)
C1B 0.077(3) 0.056(2) 0.037(2) -0.0047(19) 0.002(2) 0.0059(19)
C1C 0.112(4) 0.057(3) 0.052(3) -0.012(2) -0.002(3) 0.006(2)
C1D 0.109(4) 0.048(2) 0.063(3) -0.008(2) -0.022(3) -0.008(2)
C1E 0.070(3) 0.064(3) 0.072(3) 0.003(2) -0.018(2) -0.023(2)
C1F 0.041(2) 0.057(2) 0.058(3) -0.006(2) -0.0058(18) -0.0051(16)
C1G 0.048(2) 0.0487(18) 0.036(2) -0.0044(17) 0.0095(17) -0.0017(16)
C1H 0.047(2) 0.067(2) 0.051(3) 0.007(2) -0.0051(19) -0.0095(18)
C1I 0.063(3) 0.070(3) 0.073(3) 0.016(2) -0.021(2) -0.008(2)
C1J 0.106(4) 0.067(3) 0.063(3) 0.019(2) -0.007(3) -0.022(3)
C1K 0.071(3) 0.081(3) 0.076(3) 0.021(3) 0.009(3) -0.023(2)
C1L 0.046(2) 0.065(2) 0.064(3) 0.009(2) 0.006(2) -0.0067(18)
C2A 0.046(2) 0.0422(18) 0.039(2) -0.0066(16) -0.0048(16) 0.0044(15)
C2B 0.092(3) 0.054(2) 0.053(3) -0.006(2) -0.005(2) 0.024(2)
C2C 0.159(5) 0.048(3) 0.077(4) -0.014(3) -0.041(4) 0.026(3)
C2D 0.137(5) 0.046(3) 0.112(5) 0.009(3) -0.068(4) -0.017(3)
C2E 0.074(3) 0.073(3) 0.110(4) 0.037(3) -0.035(3) -0.020(2)
C2F 0.052(2) 0.053(2) 0.068(3) 0.011(2) -0.008(2) -0.0027(17)
C2G 0.0418(19) 0.0412(18) 0.044(2) -0.0069(16) -0.0048(16) 0.0083(14)
C2H 0.057(2) 0.099(3) 0.047(3) -0.011(2) -0.005(2) 0.002(2)
C2I 0.085(3) 0.108(4) 0.047(3) -0.015(3) -0.023(3) 0.006(3)
C2J 0.063(3) 0.059(2) 0.084(4) -0.014(3) -0.029(2) 0.010(2)
C2K 0.047(2) 0.065(3) 0.094(4) -0.003(3) -0.015(2) -0.004(2)
C2L 0.046(2) 0.068(2) 0.055(3) 0.001(2) -0.0062(19) 0.0007(18)
N11 0.0320(14) 0.0441(16) 0.0408(17) -0.0022(13) 0.0011(12) 0.0059(11)
C12 0.0330(17) 0.053(2) 0.045(2) -0.0054(17) 0.0054(16) 0.0022(15)
C13 0.0399(19) 0.056(2) 0.036(2) -0.0037(17) 0.0026(16) 0.0076(16)
C14 0.056(2) 0.060(2) 0.057(3) 0.006(2) 0.002(2) 0.0212(19)
C15 0.057(2) 0.049(2) 0.080(3) 0.010(2) 0.005(2) 0.0076(18)
C16 0.042(2) 0.055(2) 0.052(2) 0.0067(19) 0.0028(18) 0.0020(16)
C17 0.0376(19) 0.078(3) 0.042(2) -0.001(2) 0.0037(17) 0.0134(17)
N18 0.0401(17) 0.092(2) 0.040(2) -0.0042(18) -0.0006(14) 0.0265(16)
C19 0.035(2) 0.090(3) 0.042(2) -0.003(2) 0.0094(18) 0.0093(19)
O20 0.0567(17) 0.106(2) 0.0432(17) 0.0075(16) 0.0034(14) 0.0293(15)
N21 0.0335(14) 0.0449(14) 0.0339(16) -0.0035(13) 0.0074(12) 0.0015(12)
C22 0.0363(17) 0.046(2) 0.036(2) -0.0045(16) 0.0062(15) 0.0000(14)
C23 0.0352(18) 0.051(2) 0.036(2) 0.0021(17) 0.0048(15) 0.0030(15)
C24 0.047(2) 0.083(3) 0.045(2) -0.024(2) 0.0108(19) -0.0037(19)
C25 0.049(2) 0.084(3) 0.056(3) -0.027(2) 0.012(2) -0.020(2)
C26 0.0385(19) 0.064(2) 0.048(2) -0.0113(19) 0.0095(17) -0.0087(16)
C27 0.040(2) 0.068(2) 0.050(2) 0.000(2) 0.0038(18) -0.0051(16)
N28 0.0406(16) 0.079(2) 0.040(2) 0.0011(16) 0.0139(14) 0.0120(15)
C29 0.0305(18) 0.083(3) 0.045(2) -0.004(2) 0.0060(17) 0.0068(17)
O30 0.0496(15) 0.0908(19) 0.0454(17) -0.0018(15) 0.0007(13) 0.0223(13)
F31 0.091(2) 0.104(2) 0.148(3) -0.055(2) 0.024(2) -0.0465(17)
F32 0.153(3) 0.103(2) 0.089(2) -0.0181(18) -0.048(2) 0.048(2)
F33 0.0800(17) 0.0811(16) 0.0825(19) -0.0267(15) 0.0159(14) 0.0060(13)
C34 0.058(3) 0.054(2) 0.085(3) -0.010(2) 0.003(2) -0.003(2)
S35 0.0425(5) 0.0481(5) 0.0645(7) -0.0056(5) 0.0121(5) -0.0048(4)
O36 0.0551(16) 0.089(2) 0.079(2) -0.0270(17) 0.0232(15) -0.0302(14)
O37 0.123(3) 0.0615(18) 0.074(2) 0.0052(17) 0.018(2) 0.0252(17)
O38 0.0535(16) 0.0696(17) 0.088(2) -0.0179(17) 0.0246(15) 0.0011(13)
F41 0.149(7) 0.179(9) 0.171(8) 0.036(7) 0.082(6) -0.022(6)
F42 0.121(9) 0.163(9) 0.096(11) -0.058(7) 0.012(6) 0.028(7)
F43 0.044(6) 0.155(6) 0.090(6) -0.023(5) 0.006(4) 0.046(5)
C44 0.082(8) 0.118(12) 0.072(9) -0.007(10) 0.018(6) 0.010(10)
S45 0.0569(13) 0.0712(16) 0.0541(14) 0.0084(13) 0.0069(10) 0.0233(11)
O46 0.079(4) 0.082(4) 0.094(5) -0.008(4) 0.003(3) 0.012(3)
O47 0.040(4) 0.114(7) 0.160(11) 0.020(6) -0.005(5) 0.009(4)
O48 0.095(9) 0.099(8) 0.067(7) -0.040(5) 0.034(7) -0.015(5)
F51 0.064(7) 0.38(3) 0.087(9) -0.063(13) -0.014(6) 0.130(12)
F52 0.214(13) 0.077(6) 0.162(11) 0.017(6) -0.014(9) -0.015(7)
F53 0.143(18) 0.26(3) 0.031(10) -0.003(12) 0.024(9) 0.109(19)
C54 0.111(14) 0.073(12) 0.042(10) -0.021(10) 0.000(9) 0.013(11)
S55 0.064(2) 0.071(2) 0.057(2) 0.008(2) 0.0099(17) 0.0246(18)
O56 0.188(13) 0.074(7) 0.099(9) 0.012(6) 0.000(9) -0.013(8)
O57 0.085(16) 0.22(3) 0.071(12) 0.055(13) -0.022(10) 0.069(16)
O58 0.079(10) 0.065(8) 0.039(7) 0.001(8) 0.001(6) 0.008(8)
C61 0.174(7) 0.150(6) 0.219(10) -0.076(7) -0.099(7) 0.079(6)
C62 0.095(5) 0.167(6) 0.111(6) -0.081(5) -0.030(5) 0.022(5)
C63 0.203(11) 0.319(13) 0.150(9) -0.075(10) 0.009(8) -0.087(10)
O64 0.118(4) 0.183(4) 0.114(4) -0.074(3) -0.033(3) 0.025(3)

loop_
_atom_type_symbol
_atom_type_description
_atom_type_scat_dispersion_real
_atom_type_scat_dispersion_imag
_atom_type_scat_source
C C 0.0033 0.0016 'International Tables Vol C Tables 4.2.6.8 and 6.1.1.4'
H H 0.0000 0.0000 'International Tables Vol C Tables 4.2.6.8 and 6.1.1.4'
N N 0.0061 0.0033 'International Tables Vol C Tables 4.2.6.8 and 6.1.1.4'
O O 0.0106 0.0060 'International Tables Vol C Tables 4.2.6.8 and 6.1.1.4'
F F 0.0171 0.0103 'International Tables Vol C Tables 4.2.6.8 and 6.1.1.4'
P P 0.1023 0.0942 'International Tables Vol C Tables 4.2.6.8 and 6.1.1.4'
S S 0.1246 0.1234 'International Tables Vol C Tables 4.2.6.8 and 6.1.1.4'
Pd Pd -0.9988 1.0072 'International Tables Vol C Tables 4.2.6.8 and 6.1.1.4'

loop_
_geom_angle_atom_site_label_1
_geom_angle_atom_site_label_2
_geom_angle_atom_site_label_3
_geom_angle
_geom_angle_site_symmetry_1
_geom_angle_site_symmetry_3
_geom_angle_publ_flag
N11 Pd N21 87.35(10) . . ?
N11 Pd P1 98.68(8) . . ?
N21 Pd P1 173.89(7) . . ?
N11 Pd P2 168.79(8) . . ?
N21 Pd P2 102.83(7) . . ?
P1 Pd P2 71.08(3) . . ?
C1G P1 C1A 109.40(12) . . ?
C1G P1 C1 112.08(14) . . ?
C1A P1 C1 105.77(14) . . ?
C1G P1 Pd 118.23(9) . . ?
C1A P1 Pd 115.46(8) . . ?
C1 P1 Pd 94.33(11) . . ?
C1G P1 P2 144.99(9) . . ?
C1A P1 P2 103.12(9) . . ?
C1 P1 P2 44.47(11) . . ?
Pd P1 P2 54.68(3) . . ?
C2G P2 C2A 108.79(12) . . ?
C2G P2 C1 110.16(13) . . ?
C2A P2 C1 107.75(14) . . ?
C2G P2 Pd 123.15(9) . . ?
C2A P2 Pd 111.59(8) . . ?
C1 P2 Pd 93.68(11) . . ?
C2G P2 P1 145.80(9) . . ?
C2A P2 P1 101.98(9) . . ?
C1 P2 P1 44.19(10) . . ?
Pd P2 P1 54.24(3) . . ?
P1 C1 P2 91.34(14) . . ?
C1B C1A C1F 120.0 . . ?
C1B C1A P1 119.21(13) . . ?
C1F C1A P1 120.56(13) . . ?
C1C C1B C1A 120.0 . . ?
C1B C1C C1D 120.0 . . ?
C1E C1D C1C 120.0 . . ?
C1D C1E C1F 120.0 . . ?
C1E C1F C1A 120.0 . . ?
C1H C1G C1L 120.0 . . ?
C1H C1G P1 118.12(14) . . ?
C1L C1G P1 121.77(14) . . ?
C1G C1H C1I 120.0 . . ?
C1J C1I C1H 120.0 . . ?
C1I C1J C1K 120.0 . . ?
C1L C1K C1J 120.0 . . ?
C1K C1L C1G 120.0 . . ?
C2B C2A C2F 120.0 . . ?
C2B C2A P2 121.18(15) . . ?
C2F C2A P2 118.71(14) . . ?
C2A C2B C2C 120.0 . . ?
C2D C2C C2B 120.0 . . ?
C2C C2D C2E 120.0 . . ?
C2D C2E C2F 120.0 . . ?
C2E C2F C2A 120.0 . . ?
C2H C2G C2L 120.0 . . ?
C2H C2G P2 118.54(15) . . ?
C2L C2G P2 121.44(15) . . ?
C2G C2H C2I 120.0 . . ?
C2J C2I C2H 120.0 . . ?
C2K C2J C2I 120.0 . . ?
C2J C2K C2L 120.0 . . ?
C2K C2L C2G 120.0 . . ?
C12 N11 C16 118.9(3) . . ?
C12 N11 Pd 122.5(2) . . ?
C16 N11 Pd 117.9(2) . . ?
N11 C12 C13 123.2(3) . . ?
C14 C13 C12 117.2(3) . . ?
C14 C13 C17 123.2(3) . . ?
C12 C13 C17 119.6(3) . . ?
C15 C14 C13 120.3(3) . . ?
C14 C15 C16 119.2(4) . . ?
N11 C16 C15 121.2(3) . . ?
N18 C17 C13 112.1(3) . . ?
C19 N18 C17 122.5(3) . . ?
O20 C19 N18 125.0(4) . . ?
O20 C19 C29 122.6(4) . 3_576 ?
N18 C19 C29 112.4(4) . 3_576 ?
C26 N21 C22 119.1(3) . . ?
C26 N21 Pd 121.0(2) . . ?
C22 N21 Pd 118.8(2) . . ?
N21 C22 C23 122.8(3) . . ?
C22 C23 C24 117.8(3) . . ?
C22 C23 C27 119.1(3) . . ?
C24 C23 C27 123.1(3) . . ?
C25 C24 C23 119.7(3) . . ?
C24 C25 C26 119.6(3) . . ?
N21 C26 C25 121.0(3) . . ?
N28 C27 C23 112.9(3) . . ?
C29 N28 C27 122.5(3) . . ?
O30 C29 N28 125.6(4) . . ?
O30 C29 C19 121.2(4) . 3_576 ?
N28 C29 C19 113.1(3) . 3_576 ?
F32 C34 F33 108.1(4) . . ?
F32 C34 F31 108.0(4) . . ?
F33 C34 F31 106.3(3) . . ?
F32 C34 S35 112.3(3) . . ?
F33 C34 S35 111.8(3) . . ?
F31 C34 S35 110.1(3) . . ?
O37 S35 O36 115.8(2) . . ?
O37 S35 O38 113.84(18) . . ?
O36 S35 O38 114.49(16) . . ?
O37 S35 C34 104.3(2) . . ?
O36 S35 C34 101.64(19) . . ?
O38 S35 C34 104.59(19) . . ?
F41 C44 F42 114.8(16) . . ?
F41 C44 F43 114.2(14) . . ?
F42 C44 F43 98.8(16) . . ?
F41 C44 S45 110.9(9) . . ?
F42 C44 S45 104.1(14) . . ?
F43 C44 S45 113.1(11) . . ?
O47 S45 O48 117.2(12) . . ?
O47 S45 O46 110.3(8) . . ?
O48 S45 O46 108.7(8) . . ?
O47 S45 C44 108.1(10) . . ?
O48 S45 C44 105.4(10) . . ?
O46 S45 C44 106.5(6) . . ?
F53 C54 F52 121(2) . . ?
F53 C54 F51 103(3) . . ?
F52 C54 F51 117(2) . . ?
F53 C54 S55 111.5(19) . . ?
F52 C54 S55 105.5(14) . . ?
F51 C54 S55 95.8(14) . . ?
O57 S55 O58 128.9(18) . . ?
O57 S55 O56 99.4(13) . . ?
O58 S55 O56 107.1(11) . . ?
O57 S55 C54 104.6(17) . . ?
O58 S55 C54 110.4(11) . . ?
O56 S55 C54 103.4(8) . . ?
O64 C62 C63 119.9(10) . . ?
O64 C62 C61 124.3(10) . . ?
C63 C62 C61 115.7(8) . . ?

loop_
_geom_bond_atom_site_label_1
_geom_bond_atom_site_label_2
_geom_bond_distance
_geom_bond_site_symmetry_2
_geom_bond_publ_flag
Pd N11 2.100(2) . ?
Pd N21 2.113(3) . ?
Pd P1 2.2448(9) . ?
Pd P2 2.2571(8) . ?
P1 C1G 1.794(2) . ?
P1 C1A 1.7971(19) . ?
P1 C1 1.825(3) . ?
P1 P2 2.6168(13) . ?
P2 C2G 1.7961(19) . ?
P2 C2A 1.7957(19) . ?
P2 C1 1.834(4) . ?
C1A C1B 1.3900 . ?
C1A C1F 1.3900 . ?
C1B C1C 1.3900 . ?
C1C C1D 1.3900 . ?
C1D C1E 1.3900 . ?
C1E C1F 1.3900 . ?
C1G C1H 1.3900 . ?
C1G C1L 1.3900 . ?
C1H C1I 1.3900 . ?
C1I C1J 1.3900 . ?
C1J C1K 1.3900 . ?
C1K C1L 1.3900 . ?
C2A C2B 1.3900 . ?
C2A C2F 1.3900 . ?
C2B C2C 1.3900 . ?
C2C C2D 1.3900 . ?
C2D C2E 1.3900 . ?
C2E C2F 1.3900 . ?
C2G C2H 1.3900 . ?
C2G C2L 1.3900 . ?
C2H C2I 1.3900 . ?
C2I C2J 1.3900 . ?
C2J C2K 1.3900 . ?
C2K C2L 1.3900 . ?
N11 C12 1.333(4) . ?
N11 C16 1.345(4) . ?
C12 C13 1.380(4) . ?
C13 C14 1.380(5) . ?
C13 C17 1.512(5) . ?
C14 C15 1.368(5) . ?
C15 C16 1.378(5) . ?
C17 N18 1.449(4) . ?
N18 C19 1.326(5) . ?
C19 O20 1.219(5) . ?
C19 C29 1.537(5) 3_576 ?
N21 C26 1.337(4) . ?
N21 C22 1.346(4) . ?
C22 C23 1.373(5) . ?
C23 C24 1.379(5) . ?
C23 C27 1.508(4) . ?
C24 C25 1.375(5) . ?
C25 C26 1.379(5) . ?
C27 N28 1.457(4) . ?
N28 C29 1.337(5) . ?
C29 O30 1.222(4) . ?
C29 C19 1.537(5) 3_576 ?
F31 C34 1.341(4) . ?
F32 C34 1.296(5) . ?
F33 C34 1.320(4) . ?
C34 S35 1.823(5) . ?
S35 O37 1.421(3) . ?
S35 O36 1.423(3) . ?
S35 O38 1.431(2) . ?
F41 C44 1.283(16) . ?
F42 C44 1.38(2) . ?
F43 C44 1.44(2) . ?
C44 S45 1.819(15) . ?
S45 O47 1.406(17) . ?
S45 O48 1.339(19) . ?
S45 O46 1.407(7) . ?
F51 C54 1.27(4) . ?
F52 C54 1.38(2) . ?
F53 C54 1.35(3) . ?
C54 S55 1.80(2) . ?
S55 O57 1.34(2) . ?
S55 O58 1.46(3) . ?
S55 O56 1.414(12) . ?
C61 C62 1.463(10) . ?
C62 O64 1.172(7) . ?
C62 C63 1.455(11) . ?

loop_
_geom_hbond_atom_site_label_D
_geom_hbond_atom_site_label_H
_geom_hbond_atom_site_label_A
_geom_hbond_distance_DH
_geom_hbond_distance_HA
_geom_hbond_distance_DA
_geom_hbond_angle_DHA
_geom_hbond_site_symmetry_A
N18 H18A O58 0.88 2.17 2.88(2) 137.4 3_566
N18 H18A O48 0.88 2.29 2.998(19) 137.5 3_566
N28 H28A O20 0.88 2.10 2.916(4) 153.0 .
